data_7003634
loop_
_publ_author_name
'Zhang, Jun-Feng'
'Fu, Wen-Fu'
'Gan, Xin'
'Chen, Jian-Hua'

_publ_section_title
;
 Synthesis, structures and photophysical properties of luminescent
 copper(i) and platinum(ii) complexes with a flexible
 naphthyridine-phosphine ligand
;
_journal_issue 23
_journal_name_full 'Dalton Transactions'
_journal_page_first 3093
_journal_page_last 3100
_journal_paper_doi 10.1039/b717777a
_journal_year 2008
_chemical_formula_sum 'C80 H70 B2 Cu2 F8 N6 P4'
_chemical_formula_weight 1540.00
_chemical_name_systematic
;
?
;
_space_group_IT_number 2
_symmetry_cell_setting triclinic
_symmetry_space_group_name_Hall '-P 1'
_symmetry_space_group_name_H-M 'P -1'
_atom_sites_solution_hydrogens geom
_atom_sites_solution_primary direct
_atom_sites_solution_secondary difmap
_audit_creation_method SHELXL-97
_cell_angle_alpha 88.669(3)
_cell_angle_beta 88.968(4)
_cell_angle_gamma 74.638(3)
_cell_formula_units_Z 2
_cell_length_a 13.046(2)
_cell_length_b 13.073(2)
_cell_length_c 22.398(4)
_cell_measurement_reflns_used 2922
_cell_measurement_temperature 293(2)
_cell_measurement_theta_max 22.33
_cell_measurement_theta_min 2.41
_cell_volume 3682.2(10)
_computing_cell_refinement 'Bruker SMART'
_computing_data_collection 'Bruker SMART'
_computing_data_reduction 'Bruker SAINT'
_computing_molecular_graphics 'Bruker SHELXTL'
_computing_publication_material 'Bruker SHELXTL'
_computing_structure_refinement 'SHELXL-97 (Sheldrick, 1997)'
_computing_structure_solution 'SHELXS-97 (Sheldrick, 1990)'
_diffrn_ambient_temperature 293(2)
_diffrn_measured_fraction_theta_full 0.995
_diffrn_measured_fraction_theta_max 0.995
_diffrn_measurement_device_type 'CCD area detector'
_diffrn_measurement_method 'phi and omega scans'
_diffrn_radiation_monochromator graphite
_diffrn_radiation_source 'fine-focus sealed tube'
_diffrn_radiation_type MoK\a
_diffrn_radiation_wavelength 0.71073
_diffrn_reflns_av_R_equivalents 0.0507
_diffrn_reflns_av_sigmaI/netI 0.1324
_diffrn_reflns_limit_h_max 15
_diffrn_reflns_limit_h_min -6
_diffrn_reflns_limit_k_max 15
_diffrn_reflns_limit_k_min -15
_diffrn_reflns_limit_l_max 26
_diffrn_reflns_limit_l_min -26
_diffrn_reflns_number 18971
_diffrn_reflns_theta_full 25.02
_diffrn_reflns_theta_max 25.02
_diffrn_reflns_theta_min 0.91
_exptl_absorpt_coefficient_mu 0.734
_exptl_absorpt_correction_T_max 1.000000
_exptl_absorpt_correction_T_min 0.750139
_exptl_absorpt_correction_type multi-scan
_exptl_absorpt_process_details SADABS
_exptl_crystal_density_diffrn 1.389
_exptl_crystal_density_meas 0
_exptl_crystal_density_method 'not measured'
_exptl_crystal_F_000 1584
_exptl_crystal_size_max 0.22
_exptl_crystal_size_mid 0.18
_exptl_crystal_size_min 0.14
_refine_diff_density_max 0.660
_refine_diff_density_min -0.460
_refine_diff_density_rms 0.074
_refine_ls_extinction_method none
_refine_ls_goodness_of_fit_ref 1.028
_refine_ls_hydrogen_treatment constr
_refine_ls_matrix_type full
_refine_ls_number_parameters 921
_refine_ls_number_reflns 12951
_refine_ls_number_restraints 56
_refine_ls_restrained_S_all 1.061
_refine_ls_R_factor_all 0.1455
_refine_ls_R_factor_gt 0.0569
_refine_ls_shift/su_max 0.003
_refine_ls_shift/su_mean 0.000
_refine_ls_structure_factor_coef Fsqd
_refine_ls_weighting_details 'calc w=1/[\s^2^(Fo^2^)+(0.0400P)^2^+0.0000P] where P=(Fo^2^+2Fc^2^)/3'
_refine_ls_weighting_scheme calc
_refine_ls_wR_factor_gt 0.1026
_refine_ls_wR_factor_ref 0.1329
_reflns_number_gt 6272
_reflns_number_total 12951
_reflns_threshold_expression >2sigma(I)
_cod_data_source_file b717777a.txt
_cod_data_source_block 60530c
_cod_depositor_comments
;
The following automatic conversions were performed:
'_symmetry_cell_setting' value 'Triclinic' changed to 'triclinic'
according to '/home/saulius/struct/CIF-dictionaries/cif_core.dic'
dictionary named 'cif_core.dic' version 2.4.1 from
2010-06-29.

'_exptl_absorpt_correction_type' value 'MULTI-SCAN' changed
to 'multi-scan' according to
'/home/saulius/struct/CIF-dictionaries/cif_core.dic' dictionary named
'cif_core.dic' version 2.4.1 from
2010-06-29.

'_refine_ls_hydrogen_treatment' value 'CONSTR' changed to
'constr' according to '/home/saulius/struct/CIF-dictionaries/cif_core.dic'
dictionary named 'cif_core.dic' version 2.4.1 from 2010-06-29.

Automatic conversion script
Id: cif_fix_enum 1527 2010-12-29 10:47:43Z saulius 
;
_cod_original_cell_volume 3682.3(11)
_cod_original_sg_symbol_H-M P-1
_cod_database_code 7003634

loop_
_symmetry_equiv_pos_as_xyz
'x, y, z'
'-x, -y, -z'

loop_
_atom_site_label
_atom_site_type_symbol
_atom_site_fract_x
_atom_site_fract_y
_atom_site_fract_z
_atom_site_U_iso_or_equiv
_atom_site_adp_type
_atom_site_occupancy
_atom_site_symmetry_multiplicity
_atom_site_calc_flag
_atom_site_refinement_flags
_atom_site_disorder_assembly
_atom_site_disorder_group
Cu1 Cu 0.73623(5) 0.62001(5) 0.81526(3) 0.0435(2) Uani 1 1 d . . .
Cu2 Cu 0.70952(5) 0.92488(5) 0.65699(3) 0.0435(2) Uani 1 1 d . . .
P1 P 0.63952(11) 0.57256(11) 0.89253(6) 0.0386(4) Uani 1 1 d . . .
P2 P 0.64109(10) 1.00163(11) 0.74153(6) 0.0359(4) Uani 1 1 d . . .
P4 P 0.88956(10) 0.66171(11) 0.82255(6) 0.0391(4) Uani 1 1 d . . .
P3 P 0.82500(11) 0.96627(11) 0.58834(6) 0.0388(4) Uani 1 1 d . . .
N1 N 0.6905(3) 0.5342(3) 0.74245(17) 0.0388(11) Uani 1 1 d . . .
N2 N 0.6016(3) 0.7055(3) 0.75694(16) 0.0334(10) Uani 1 1 d . . .
N3 N 0.5106(3) 0.8790(3) 0.77647(18) 0.0437(12) Uani 1 1 d . . .
H3 H 0.4489 0.9231 0.7800 0.052 Uiso 1 1 calc R . .
N4 N 0.6412(3) 0.8194(3) 0.61746(17) 0.0406(11) Uani 1 1 d . . .
N5 N 0.7963(3) 0.7278(3) 0.66032(17) 0.0383(11) Uani 1 1 d . . .
N6 N 0.9530(3) 0.6369(4) 0.70529(19) 0.0528(13) Uani 1 1 d . . .
H6 H 1.0104 0.5864 0.7021 0.063 Uiso 1 1 calc R . .
C1 C 0.7980(5) 0.3522(5) 0.7359(3) 0.077(2) Uani 1 1 d . . .
H1A H 0.8533 0.3551 0.7076 0.115 Uiso 1 1 calc R . .
H1B H 0.7833 0.2842 0.7344 0.115 Uiso 1 1 calc R . .
H1C H 0.8206 0.3628 0.7753 0.115 Uiso 1 1 calc R . .
C2 C 0.6996(5) 0.4375(5) 0.7211(2) 0.0523(16) Uani 1 1 d . . .
C3 C 0.6164(5) 0.4179(5) 0.6873(2) 0.0600(17) Uani 1 1 d . . .
H3A H 0.6236 0.3504 0.6725 0.072 Uiso 1 1 calc R . .
C4 C 0.5270(5) 0.4948(5) 0.6760(2) 0.0601(17) Uani 1 1 d . . .
H4 H 0.4729 0.4806 0.6539 0.072 Uiso 1 1 calc R . .
C5 C 0.5167(4) 0.5962(4) 0.6981(2) 0.0409(14) Uani 1 1 d . . .
C6 C 0.4246(5) 0.6831(5) 0.6941(2) 0.0567(17) Uani 1 1 d . . .
H6A H 0.3658 0.6766 0.6732 0.068 Uiso 1 1 calc R . .
C7 C 0.4227(4) 0.7748(5) 0.7208(2) 0.0520(16) Uani 1 1 d . . .
H7 H 0.3620 0.8313 0.7193 0.062 Uiso 1 1 calc R . .
C8 C 0.5148(4) 0.7846(4) 0.7516(2) 0.0377(13) Uani 1 1 d . . .
C9 C 0.6014(4) 0.6116(4) 0.7305(2) 0.0329(12) Uani 1 1 d . . .
C10 C 0.6005(4) 0.9124(4) 0.7976(2) 0.0399(14) Uani 1 1 d . . .
H10A H 0.6595 0.8507 0.8050 0.048 Uiso 1 1 calc R . .
H10B H 0.5816 0.9493 0.8350 0.048 Uiso 1 1 calc R . .
C11 C 0.5190(4) 1.1056(4) 0.7315(2) 0.0410(14) Uani 1 1 d . . .
C12 C 0.4374(4) 1.1291(4) 0.7736(3) 0.0517(16) Uani 1 1 d . . .
H12 H 0.4456 1.0929 0.8102 0.062 Uiso 1 1 calc R . .
C13 C 0.3428(5) 1.2066(5) 0.7619(3) 0.071(2) Uani 1 1 d . . .
H13 H 0.2882 1.2203 0.7903 0.086 Uiso 1 1 calc R . .
C14 C 0.3303(6) 1.2619(5) 0.7092(4) 0.087(3) Uani 1 1 d . . .
H14 H 0.2673 1.3133 0.7013 0.104 Uiso 1 1 calc R . .
C15 C 0.4109(6) 1.2414(5) 0.6679(3) 0.083(2) Uani 1 1 d . . .
H15 H 0.4038 1.2816 0.6326 0.100 Uiso 1 1 calc R . .
C16 C 0.5029(5) 1.1617(5) 0.6777(3) 0.0578(17) Uani 1 1 d . . .
H16 H 0.5548 1.1455 0.6478 0.069 Uiso 1 1 calc R . .
C17 C 0.7259(4) 1.0610(4) 0.7849(2) 0.0335(13) Uani 1 1 d . . .
C18 C 0.6898(4) 1.1255(4) 0.8329(2) 0.0531(16) Uani 1 1 d . . .
H18 H 0.6181 1.1422 0.8436 0.064 Uiso 1 1 calc R . .
C19 C 0.7592(5) 1.1654(5) 0.8653(3) 0.068(2) Uani 1 1 d . . .
H19 H 0.7343 1.2082 0.8978 0.082 Uiso 1 1 calc R . .
C20 C 0.8649(5) 1.1422(5) 0.8495(3) 0.0652(19) Uani 1 1 d . . .
H20 H 0.9113 1.1688 0.8717 0.078 Uiso 1 1 calc R . .
C21 C 0.9028(4) 1.0803(5) 0.8013(2) 0.0554(16) Uani 1 1 d . . .
H21 H 0.9741 1.0655 0.7901 0.066 Uiso 1 1 calc R . .
C22 C 0.8329(4) 1.0406(4) 0.7699(2) 0.0442(14) Uani 1 1 d . . .
H22 H 0.8584 0.9983 0.7372 0.053 Uiso 1 1 calc R . .
C23 C 0.4753(4) 0.9303(5) 0.5815(3) 0.079(2) Uani 1 1 d . . .
H23A H 0.4534 0.9495 0.6218 0.118 Uiso 1 1 calc R . .
H23B H 0.4154 0.9227 0.5595 0.118 Uiso 1 1 calc R . .
H23C H 0.5027 0.9847 0.5630 0.118 Uiso 1 1 calc R . .
C24 C 0.5598(4) 0.8276(5) 0.5820(2) 0.0537(16) Uani 1 1 d . . .
C25 C 0.5525(5) 0.7443(6) 0.5448(3) 0.071(2) Uani 1 1 d . . .
H25 H 0.4942 0.7511 0.5203 0.085 Uiso 1 1 calc R . .
C26 C 0.6342(6) 0.6527(6) 0.5459(3) 0.074(2) Uani 1 1 d . . .
H26 H 0.6320 0.5979 0.5206 0.088 Uiso 1 1 calc R . .
C27 C 0.7206(5) 0.6402(5) 0.5841(2) 0.0514(16) Uani 1 1 d . . .
C28 C 0.8120(5) 0.5527(5) 0.5871(3) 0.0613(18) Uani 1 1 d . . .
H28 H 0.8181 0.4947 0.5628 0.074 Uiso 1 1 calc R . .
C29 C 0.8891(5) 0.5541(4) 0.6252(3) 0.0576(17) Uani 1 1 d . . .
H29 H 0.9505 0.4983 0.6265 0.069 Uiso 1 1 calc R . .
C30 C 0.8766(4) 0.6423(4) 0.6642(2) 0.0405(14) Uani 1 1 d . . .
C31 C 0.7194(4) 0.7261(4) 0.6205(2) 0.0378(13) Uani 1 1 d . . .
C32 C 0.9456(4) 0.7094(4) 0.7541(2) 0.0471(15) Uani 1 1 d . . .
H32A H 0.9008 0.7786 0.7424 0.057 Uiso 1 1 calc R . .
H32B H 1.0157 0.7173 0.7625 0.057 Uiso 1 1 calc R . .
C33 C 0.9933(4) 0.5452(4) 0.8454(2) 0.0413(14) Uani 1 1 d . . .
C34 C 1.0067(4) 0.4529(5) 0.8142(3) 0.0597(17) Uani 1 1 d . . .
H34 H 0.9687 0.4536 0.7794 0.072 Uiso 1 1 calc R . .
C35 C 1.0763(5) 0.3581(5) 0.8341(3) 0.078(2) Uani 1 1 d . . .
H35 H 1.0854 0.2972 0.8118 0.094 Uiso 1 1 calc R . .
C36 C 1.1314(5) 0.3538(6) 0.8861(3) 0.085(2) Uani 1 1 d . . .
H36 H 1.1760 0.2902 0.9000 0.102 Uiso 1 1 calc R . .
C37 C 1.1192(5) 0.4445(6) 0.9167(3) 0.088(2) Uani 1 1 d . . .
H37 H 1.1569 0.4430 0.9517 0.106 Uiso 1 1 calc R . .
C38 C 1.0513(4) 0.5401(5) 0.8969(3) 0.0649(19) Uani 1 1 d . . .
H38 H 1.0451 0.6012 0.9187 0.078 Uiso 1 1 calc R . .
C39 C 0.8937(4) 0.7624(4) 0.8766(2) 0.0430(14) Uani 1 1 d . . .
C40 C 0.9664(4) 0.8230(5) 0.8754(3) 0.0567(16) Uani 1 1 d . . .
H40 H 1.0174 0.8136 0.8450 0.068 Uiso 1 1 calc R . .
C41 C 0.9637(5) 0.8976(5) 0.9190(3) 0.071(2) Uani 1 1 d . . .
H41 H 1.0134 0.9372 0.9179 0.085 Uiso 1 1 calc R . .
C42 C 0.8893(6) 0.9128(6) 0.9631(3) 0.083(2) Uani 1 1 d . . .
H42 H 0.8877 0.9634 0.9919 0.099 Uiso 1 1 calc R . .
C43 C 0.8171(6) 0.8549(6) 0.9655(3) 0.094(3) Uani 1 1 d . . .
H43 H 0.7663 0.8649 0.9960 0.113 Uiso 1 1 calc R . .
C44 C 0.8201(5) 0.7808(5) 0.9220(3) 0.0697(19) Uani 1 1 d . . .
H44 H 0.7699 0.7418 0.9237 0.084 Uiso 1 1 calc R . .
C45 C 0.5212(4) 0.5391(4) 0.8648(2) 0.0413(14) Uani 1 1 d . . .
C46 C 0.4222(5) 0.6119(5) 0.8615(2) 0.0594(17) Uani 1 1 d . . .
H46 H 0.4122 0.6795 0.8767 0.071 Uiso 1 1 calc R . .
C47 C 0.3385(5) 0.5835(6) 0.8355(3) 0.082(2) Uani 1 1 d . . .
H47 H 0.2716 0.6315 0.8345 0.098 Uiso 1 1 calc R . .
C48 C 0.3530(6) 0.4855(7) 0.8113(3) 0.079(2) Uani 1 1 d . . .
H48 H 0.2966 0.4673 0.7935 0.095 Uiso 1 1 calc R . .
C49 C 0.4511(6) 0.4142(6) 0.8133(3) 0.070(2) Uani 1 1 d . . .
H49 H 0.4615 0.3476 0.7968 0.084 Uiso 1 1 calc R . .
C50 C 0.5336(5) 0.4412(5) 0.8397(2) 0.0524(16) Uani 1 1 d . . .
H50 H 0.5999 0.3922 0.8408 0.063 Uiso 1 1 calc R . .
C51 C 0.5905(4) 0.6756(4) 0.9480(2) 0.0394(13) Uani 1 1 d . . .
C52 C 0.6095(4) 0.6570(5) 1.0094(2) 0.0478(15) Uani 1 1 d . . .
H52 H 0.6446 0.5897 1.0236 0.057 Uiso 1 1 calc R . .
C53 C 0.5752(5) 0.7403(5) 1.0483(3) 0.0622(18) Uani 1 1 d . . .
H53 H 0.5893 0.7286 1.0889 0.075 Uiso 1 1 calc R . .
C54 C 0.5216(5) 0.8385(5) 1.0286(3) 0.073(2) Uani 1 1 d . . .
H54 H 0.4993 0.8934 1.0555 0.088 Uiso 1 1 calc R . .
C55 C 0.5004(5) 0.8565(5) 0.9691(3) 0.0656(18) Uani 1 1 d . . .
H55 H 0.4620 0.9233 0.9557 0.079 Uiso 1 1 calc R . .
C56 C 0.5356(4) 0.7768(5) 0.9294(3) 0.0528(16) Uani 1 1 d . . .
H56 H 0.5223 0.7907 0.8889 0.063 Uiso 1 1 calc R . .
C57 C 0.7062(4) 0.4568(4) 0.9365(2) 0.0401(14) Uani 1 1 d . . .
C58 C 0.8162(4) 0.4231(5) 0.9360(2) 0.0503(15) Uani 1 1 d . . .
H58 H 0.8553 0.4592 0.9125 0.060 Uiso 1 1 calc R . .
C59 C 0.8688(5) 0.3352(5) 0.9704(3) 0.0596(17) Uani 1 1 d . . .
H59 H 0.9427 0.3145 0.9705 0.072 Uiso 1 1 calc R . .
C60 C 0.8130(5) 0.2791(5) 1.0040(3) 0.0630(18) Uani 1 1 d . . .
H60 H 0.8488 0.2203 1.0266 0.076 Uiso 1 1 calc R . .
C61 C 0.7030(5) 0.3104(5) 1.0043(2) 0.0564(16) Uani 1 1 d . . .
H61 H 0.6646 0.2725 1.0270 0.068 Uiso 1 1 calc R . .
C62 C 0.6505(4) 0.3976(5) 0.9709(2) 0.0509(15) Uani 1 1 d . . .
H62 H 0.5766 0.4178 0.9711 0.061 Uiso 1 1 calc R . .
C63 C 0.7797(4) 1.0910(4) 0.5470(2) 0.0385(13) Uani 1 1 d . . .
C64 C 0.7309(4) 1.1814(5) 0.5775(2) 0.0567(16) Uani 1 1 d . . .
H64 H 0.7188 1.1764 0.6184 0.068 Uiso 1 1 calc R . .
C65 C 0.6991(5) 1.2803(5) 0.5489(3) 0.0721(19) Uani 1 1 d . . .
H65 H 0.6671 1.3403 0.5706 0.087 Uiso 1 1 calc R . .
C66 C 0.7150(4) 1.2890(5) 0.4891(3) 0.0608(17) Uani 1 1 d . . .
H66 H 0.6927 1.3547 0.4698 0.073 Uiso 1 1 calc R . .
C67 C 0.7638(4) 1.2009(5) 0.4573(3) 0.0587(17) Uani 1 1 d . . .
H67 H 0.7747 1.2069 0.4164 0.070 Uiso 1 1 calc R . .
C68 C 0.7974(4) 1.1020(5) 0.4860(2) 0.0500(15) Uani 1 1 d . . .
H68 H 0.8320 1.0429 0.4642 0.060 Uiso 1 1 calc R . .
C69 C 0.8578(4) 0.8652(4) 0.5309(2) 0.0388(13) Uani 1 1 d . . .
C70 C 0.9532(5) 0.7918(5) 0.5257(2) 0.0561(17) Uani 1 1 d . . .
H70 H 1.0092 0.7960 0.5497 0.067 Uiso 1 1 calc R . .
C71 C 0.9679(6) 0.7113(5) 0.4852(3) 0.081(2) Uani 1 1 d . . .
H71 H 1.0341 0.6626 0.4820 0.097 Uiso 1 1 calc R . .
C72 C 0.8880(7) 0.7017(6) 0.4500(3) 0.083(2) Uani 1 1 d . . .
H72 H 0.8985 0.6458 0.4237 0.099 Uiso 1 1 calc R . .
C73 C 0.7905(6) 0.7758(6) 0.4535(3) 0.075(2) Uani 1 1 d . . .
H73 H 0.7357 0.7722 0.4284 0.090 Uiso 1 1 calc R . .
C74 C 0.7753(4) 0.8557(5) 0.4951(2) 0.0573(17) Uani 1 1 d . . .
H74 H 0.7088 0.9035 0.4989 0.069 Uiso 1 1 calc R . .
C75 C 0.9514(4) 0.9748(5) 0.6201(2) 0.0407(14) Uani 1 1 d . . .
C76 C 0.9850(4) 1.0663(5) 0.6179(2) 0.0537(16) Uani 1 1 d . . .
H76 H 0.9482 1.1239 0.5947 0.064 Uiso 1 1 calc R . .
C77 C 1.0731(5) 1.0739(5) 0.6496(3) 0.0648(18) Uani 1 1 d . . .
H77 H 1.0944 1.1364 0.6479 0.078 Uiso 1 1 calc R . .
C78 C 1.1290(5) 0.9888(6) 0.6837(3) 0.071(2) Uani 1 1 d . . .
H78 H 1.1871 0.9945 0.7055 0.085 Uiso 1 1 calc R . .
C79 C 1.0989(4) 0.8955(6) 0.6854(2) 0.0635(18) Uani 1 1 d . . .
H79 H 1.1377 0.8374 0.7074 0.076 Uiso 1 1 calc R . .
C80 C 1.0108(4) 0.8888(5) 0.6543(2) 0.0504(15) Uani 1 1 d . . .
H80 H 0.9902 0.8259 0.6561 0.061 Uiso 1 1 calc R . .
B1 B 0.1951(5) 0.5381(5) 0.6281(3) 0.065(2) Uani 1 1 d D . .
B2 B 0.2463(7) 0.9935(8) 0.8610(4) 0.097(3) Uani 1 1 d D . .
F1 F 0.1965(4) 0.6294(4) 0.6544(3) 0.151(2) Uani 1 1 d DU . .
F2 F 0.1346(4) 0.5659(4) 0.5790(2) 0.1447(19) Uani 1 1 d DU . .
F3 F 0.1482(3) 0.4780(3) 0.66459(17) 0.0858(11) Uani 1 1 d DU . .
F4 F 0.2949(3) 0.4858(3) 0.6119(2) 0.1211(16) Uani 1 1 d DU . .
F5 F 0.2308(5) 0.9196(6) 0.8975(3) 0.221(3) Uani 1 1 d DU . .
F6 F 0.3188(5) 1.0362(5) 0.8849(2) 0.182(2) Uani 1 1 d DU . .
F7 F 0.2835(4) 0.9646(4) 0.8064(2) 0.1451(19) Uani 1 1 d DU . .
F8 F 0.1559(4) 1.0670(5) 0.8542(3) 0.185(3) Uani 1 1 d DU . .

loop_
_atom_site_aniso_label
_atom_site_aniso_U_11
_atom_site_aniso_U_22
_atom_site_aniso_U_33
_atom_site_aniso_U_23
_atom_site_aniso_U_13
_atom_site_aniso_U_12
Cu1 0.0368(4) 0.0609(5) 0.0392(4) 0.0007(3) -0.0009(3) -0.0245(4)
Cu2 0.0432(4) 0.0519(5) 0.0395(4) -0.0096(3) 0.0066(3) -0.0192(3)
P1 0.0381(9) 0.0472(10) 0.0360(8) -0.0023(7) 0.0051(7) -0.0210(7)
P2 0.0340(8) 0.0359(9) 0.0379(8) -0.0037(7) 0.0037(6) -0.0097(7)
P4 0.0312(8) 0.0513(10) 0.0377(8) 0.0042(7) -0.0024(6) -0.0163(7)
P3 0.0382(9) 0.0460(10) 0.0339(8) -0.0026(7) 0.0051(7) -0.0141(7)
N1 0.042(3) 0.036(3) 0.040(3) 0.000(2) 0.000(2) -0.012(2)
N2 0.034(3) 0.032(3) 0.034(2) 0.002(2) -0.001(2) -0.010(2)
N3 0.027(3) 0.034(3) 0.068(3) -0.004(2) 0.002(2) -0.002(2)
N4 0.033(3) 0.050(3) 0.042(3) -0.007(2) 0.000(2) -0.015(2)
N5 0.039(3) 0.038(3) 0.041(3) -0.005(2) 0.003(2) -0.014(2)
N6 0.035(3) 0.064(3) 0.052(3) 0.004(3) 0.003(2) 0.000(2)
C1 0.080(5) 0.042(4) 0.101(5) -0.010(4) -0.007(4) -0.004(4)
C2 0.069(4) 0.047(4) 0.044(4) -0.009(3) 0.014(3) -0.019(3)
C3 0.081(5) 0.048(4) 0.057(4) -0.020(3) 0.002(4) -0.027(4)
C4 0.069(5) 0.068(5) 0.052(4) -0.009(4) -0.013(3) -0.033(4)
C5 0.041(3) 0.049(4) 0.038(3) -0.002(3) -0.008(3) -0.021(3)
C6 0.054(4) 0.072(5) 0.054(4) 0.003(3) -0.015(3) -0.033(4)
C7 0.037(3) 0.051(4) 0.067(4) 0.006(3) -0.014(3) -0.010(3)
C8 0.037(3) 0.037(4) 0.043(3) 0.008(3) -0.002(3) -0.017(3)
C9 0.034(3) 0.036(3) 0.030(3) 0.000(3) 0.005(2) -0.012(3)
C10 0.038(3) 0.033(3) 0.048(3) 0.000(3) -0.003(3) -0.007(3)
C11 0.043(3) 0.034(3) 0.047(4) 0.003(3) -0.003(3) -0.013(3)
C12 0.043(4) 0.036(4) 0.072(4) -0.006(3) 0.001(3) -0.002(3)
C13 0.047(4) 0.051(5) 0.110(6) -0.017(4) 0.001(4) -0.001(4)
C14 0.060(5) 0.041(5) 0.155(9) -0.012(5) -0.046(6) -0.002(4)
C15 0.091(6) 0.057(5) 0.105(7) 0.025(4) -0.053(5) -0.023(5)
C16 0.061(4) 0.055(4) 0.063(4) 0.009(3) -0.016(3) -0.024(4)
C17 0.033(3) 0.029(3) 0.038(3) -0.004(3) 0.005(2) -0.007(2)
C18 0.044(4) 0.059(4) 0.056(4) -0.022(3) 0.006(3) -0.010(3)
C19 0.067(5) 0.068(5) 0.065(4) -0.030(4) -0.016(4) -0.005(4)
C20 0.066(5) 0.056(4) 0.078(5) -0.011(4) -0.022(4) -0.022(4)
C21 0.044(4) 0.065(4) 0.060(4) -0.008(3) -0.002(3) -0.017(3)
C22 0.051(4) 0.039(4) 0.042(3) -0.008(3) 0.002(3) -0.010(3)
C23 0.049(4) 0.091(6) 0.093(5) 0.006(4) -0.024(4) -0.011(4)
C24 0.040(4) 0.077(5) 0.050(4) 0.001(3) -0.006(3) -0.026(3)
C25 0.059(5) 0.088(6) 0.075(5) -0.009(4) -0.017(4) -0.036(4)
C26 0.083(5) 0.082(6) 0.070(5) -0.028(4) 0.001(4) -0.044(4)
C27 0.062(4) 0.053(4) 0.047(4) -0.016(3) 0.004(3) -0.029(4)
C28 0.078(5) 0.046(4) 0.062(4) -0.020(3) 0.016(4) -0.021(4)
C29 0.060(4) 0.046(4) 0.063(4) -0.013(3) 0.012(3) -0.008(3)
C30 0.036(3) 0.049(4) 0.036(3) 0.004(3) 0.012(3) -0.011(3)
C31 0.039(3) 0.046(4) 0.033(3) -0.001(3) 0.004(3) -0.022(3)
C32 0.038(3) 0.059(4) 0.046(4) 0.010(3) -0.001(3) -0.018(3)
C33 0.035(3) 0.051(4) 0.044(3) 0.002(3) 0.004(3) -0.021(3)
C34 0.056(4) 0.061(5) 0.058(4) -0.001(4) 0.002(3) -0.008(4)
C35 0.081(5) 0.048(5) 0.099(6) -0.012(4) 0.027(5) -0.008(4)
C36 0.059(5) 0.087(6) 0.090(6) 0.016(5) -0.009(4) 0.013(4)
C37 0.065(5) 0.082(6) 0.103(6) 0.008(5) -0.032(4) 0.006(4)
C38 0.048(4) 0.071(5) 0.073(4) 0.000(4) -0.026(3) -0.008(4)
C39 0.035(3) 0.054(4) 0.041(3) 0.006(3) -0.009(3) -0.013(3)
C40 0.048(4) 0.066(5) 0.062(4) 0.006(4) -0.005(3) -0.025(3)
C41 0.075(5) 0.053(5) 0.094(6) 0.003(4) -0.038(4) -0.032(4)
C42 0.085(6) 0.076(6) 0.089(6) -0.028(5) -0.007(5) -0.022(5)
C43 0.082(6) 0.116(7) 0.098(6) -0.053(5) 0.011(4) -0.047(5)
C44 0.064(4) 0.084(5) 0.074(5) -0.025(4) 0.012(4) -0.042(4)
C45 0.046(4) 0.046(4) 0.038(3) 0.001(3) 0.007(3) -0.023(3)
C46 0.045(4) 0.075(5) 0.064(4) -0.022(4) 0.002(3) -0.025(4)
C47 0.046(4) 0.116(7) 0.085(5) -0.021(5) 0.000(4) -0.023(4)
C48 0.073(5) 0.123(7) 0.063(5) -0.003(5) -0.008(4) -0.064(5)
C49 0.088(5) 0.077(5) 0.064(4) -0.006(4) -0.009(4) -0.056(5)
C50 0.057(4) 0.051(4) 0.055(4) 0.004(3) -0.004(3) -0.025(3)
C51 0.040(3) 0.049(4) 0.037(3) -0.002(3) 0.004(3) -0.024(3)
C52 0.048(4) 0.055(4) 0.046(4) -0.005(3) -0.002(3) -0.023(3)
C53 0.095(5) 0.067(5) 0.038(4) -0.015(4) 0.009(3) -0.044(4)
C54 0.105(6) 0.045(5) 0.072(5) -0.023(4) 0.023(4) -0.025(4)
C55 0.082(5) 0.046(4) 0.070(5) -0.002(4) 0.021(4) -0.020(4)
C56 0.060(4) 0.055(4) 0.049(4) 0.006(3) 0.005(3) -0.026(3)
C57 0.044(4) 0.050(4) 0.032(3) -0.008(3) 0.007(3) -0.023(3)
C58 0.043(4) 0.062(4) 0.050(4) 0.003(3) 0.003(3) -0.023(3)
C59 0.053(4) 0.062(5) 0.062(4) 0.002(4) -0.010(3) -0.012(4)
C60 0.086(5) 0.058(5) 0.048(4) 0.006(3) -0.020(4) -0.023(4)
C61 0.072(5) 0.057(5) 0.044(4) 0.007(3) 0.003(3) -0.025(4)
C62 0.052(4) 0.057(4) 0.047(4) 0.002(3) 0.007(3) -0.020(3)
C63 0.029(3) 0.049(4) 0.036(3) -0.005(3) 0.009(2) -0.007(3)
C64 0.075(4) 0.049(4) 0.046(4) 0.001(3) 0.020(3) -0.017(3)
C65 0.087(5) 0.054(5) 0.068(5) -0.002(4) 0.019(4) -0.007(4)
C66 0.066(4) 0.053(4) 0.059(4) 0.021(4) 0.000(4) -0.011(4)
C67 0.054(4) 0.072(5) 0.045(4) 0.012(4) 0.003(3) -0.008(4)
C68 0.046(4) 0.055(4) 0.046(4) -0.001(3) 0.011(3) -0.008(3)
C69 0.040(3) 0.044(4) 0.031(3) -0.001(3) 0.004(3) -0.010(3)
C70 0.057(4) 0.061(4) 0.045(4) -0.011(3) 0.001(3) -0.005(3)
C71 0.081(5) 0.068(5) 0.082(5) -0.031(4) 0.010(4) 0.006(4)
C72 0.113(7) 0.070(5) 0.068(5) -0.024(4) 0.011(5) -0.029(5)
C73 0.084(5) 0.097(6) 0.055(4) -0.021(4) -0.003(4) -0.044(5)
C74 0.050(4) 0.071(5) 0.054(4) -0.011(3) 0.005(3) -0.022(3)
C75 0.041(3) 0.057(4) 0.030(3) -0.004(3) 0.007(3) -0.023(3)
C76 0.048(4) 0.069(5) 0.049(4) -0.001(3) -0.001(3) -0.023(3)
C77 0.055(4) 0.080(5) 0.072(5) -0.015(4) 0.002(4) -0.038(4)
C78 0.055(4) 0.097(6) 0.065(5) -0.007(4) -0.010(4) -0.028(4)
C79 0.044(4) 0.090(6) 0.051(4) 0.005(4) -0.012(3) -0.009(4)
C80 0.045(4) 0.067(4) 0.043(3) 0.004(3) 0.003(3) -0.022(3)
B1 0.046(5) 0.057(6) 0.092(7) 0.017(5) -0.017(5) -0.011(4)
B2 0.080(8) 0.135(11) 0.093(8) 0.013(8) 0.002(6) -0.059(8)
F1 0.143(4) 0.110(4) 0.222(5) -0.041(4) 0.021(4) -0.069(3)
F2 0.111(3) 0.177(5) 0.157(4) 0.074(4) -0.052(3) -0.061(3)
F3 0.069(2) 0.063(2) 0.119(3) 0.029(2) 0.017(2) -0.008(2)
F4 0.062(3) 0.118(4) 0.166(4) 0.031(3) 0.026(3) 0.003(2)
F5 0.229(6) 0.223(6) 0.243(6) 0.091(5) 0.018(5) -0.127(5)
F6 0.182(5) 0.258(6) 0.143(4) 0.025(4) -0.036(4) -0.122(5)
F7 0.112(4) 0.182(5) 0.131(4) -0.053(4) 0.023(3) -0.019(3)
F8 0.099(4) 0.193(5) 0.238(6) -0.037(5) 0.009(4) 0.009(4)

loop_
_atom_type_symbol
_atom_type_description
_atom_type_scat_dispersion_real
_atom_type_scat_dispersion_imag
_atom_type_scat_source
C C 0.0033 0.0016 'International Tables Vol C Tables 4.2.6.8 and 6.1.1.4'
H H 0.0000 0.0000 'International Tables Vol C Tables 4.2.6.8 and 6.1.1.4'
B B 0.0013 0.0007 'International Tables Vol C Tables 4.2.6.8 and 6.1.1.4'
N N 0.0061 0.0033 'International Tables Vol C Tables 4.2.6.8 and 6.1.1.4'
F F 0.0171 0.0103 'International Tables Vol C Tables 4.2.6.8 and 6.1.1.4'
P P 0.1023 0.0942 'International Tables Vol C Tables 4.2.6.8 and 6.1.1.4'
Cu Cu 0.3201 1.2651 'International Tables Vol C Tables 4.2.6.8 and 6.1.1.4'

loop_
_geom_angle_atom_site_label_1
_geom_angle_atom_site_label_2
_geom_angle_atom_site_label_3
_geom_angle
_geom_angle_site_symmetry_1
_geom_angle_site_symmetry_3
_geom_angle_publ_flag
N1 Cu1 P4 125.94(12) . . ?
N1 Cu1 N2 61.52(14) . . ?
P4 Cu1 N2 124.94(11) . . ?
N1 Cu1 P1 100.43(12) . . ?
P4 Cu1 P1 126.31(5) . . ?
N2 Cu1 P1 98.78(11) . . ?
N4 Cu2 P2 119.87(12) . . ?
N4 Cu2 P3 106.90(12) . . ?
P2 Cu2 P3 131.59(6) . . ?
C57 P1 C51 104.1(2) . . ?
C57 P1 C45 103.9(2) . . ?
C51 P1 C45 105.7(2) . . ?
C57 P1 Cu1 116.29(17) . . ?
C51 P1 Cu1 114.82(18) . . ?
C45 P1 Cu1 110.90(16) . . ?
C11 P2 C17 105.1(2) . . ?
C11 P2 C10 102.2(2) . . ?
C17 P2 C10 102.1(2) . . ?
C11 P2 Cu2 113.72(18) . . ?
C17 P2 Cu2 116.78(17) . . ?
C10 P2 Cu2 115.16(16) . . ?
C33 P4 C39 105.1(2) . . ?
C33 P4 C32 103.5(2) . . ?
C39 P4 C32 102.8(3) . . ?
C33 P4 Cu1 109.86(17) . . ?
C39 P4 Cu1 116.37(18) . . ?
C32 P4 Cu1 117.82(16) . . ?
C63 P3 C69 104.6(2) . . ?
C63 P3 C75 103.3(2) . . ?
C69 P3 C75 107.0(2) . . ?
C63 P3 Cu2 117.25(17) . . ?
C69 P3 Cu2 109.93(18) . . ?
C75 P3 Cu2 113.95(17) . . ?
C2 N1 C9 118.5(5) . . ?
C2 N1 Cu1 143.9(4) . . ?
C9 N1 Cu1 93.6(3) . . ?
C8 N2 C9 117.1(4) . . ?
C8 N2 Cu1 146.9(3) . . ?
C9 N2 Cu1 90.4(3) . . ?
C8 N3 C10 125.9(4) . . ?
C8 N3 H3 117.1 . . ?
C10 N3 H3 117.1 . . ?
C24 N4 C31 119.5(5) . . ?
C24 N4 Cu2 135.1(4) . . ?
C31 N4 Cu2 103.0(3) . . ?
C30 N5 C31 116.8(4) . . ?
C30 N6 C32 125.2(4) . . ?
C30 N6 H6 117.4 . . ?
C32 N6 H6 117.4 . . ?
C2 C1 H1A 109.5 . . ?
C2 C1 H1B 109.5 . . ?
H1A C1 H1B 109.5 . . ?
C2 C1 H1C 109.5 . . ?
H1A C1 H1C 109.5 . . ?
H1B C1 H1C 109.5 . . ?
N1 C2 C3 120.0(5) . . ?
N1 C2 C1 117.6(5) . . ?
C3 C2 C1 122.4(5) . . ?
C4 C3 C2 121.4(5) . . ?
C4 C3 H3A 119.3 . . ?
C2 C3 H3A 119.3 . . ?
C3 C4 C5 119.1(5) . . ?
C3 C4 H4 120.5 . . ?
C5 C4 H4 120.5 . . ?
C9 C5 C4 117.2(5) . . ?
C9 C5 C6 116.8(5) . . ?
C4 C5 C6 125.8(5) . . ?
C7 C6 C5 119.8(5) . . ?
C7 C6 H6A 120.1 . . ?
C5 C6 H6A 120.1 . . ?
C6 C7 C8 119.6(5) . . ?
C6 C7 H7 120.2 . . ?
C8 C7 H7 120.2 . . ?
N2 C8 N3 119.7(4) . . ?
N2 C8 C7 122.6(5) . . ?
N3 C8 C7 117.7(5) . . ?
N1 C9 N2 112.0(4) . . ?
N1 C9 C5 123.8(5) . . ?
N2 C9 C5 124.1(5) . . ?
N3 C10 P2 110.4(3) . . ?
N3 C10 H10A 109.6 . . ?
P2 C10 H10A 109.6 . . ?
N3 C10 H10B 109.6 . . ?
P2 C10 H10B 109.6 . . ?
H10A C10 H10B 108.1 . . ?
C16 C11 C12 117.4(5) . . ?
C16 C11 P2 118.8(4) . . ?
C12 C11 P2 123.7(4) . . ?
C11 C12 C13 120.9(6) . . ?
C11 C12 H12 119.5 . . ?
C13 C12 H12 119.5 . . ?
C14 C13 C12 120.4(7) . . ?
C14 C13 H13 119.8 . . ?
C12 C13 H13 119.8 . . ?
C13 C14 C15 119.4(7) . . ?
C13 C14 H14 120.3 . . ?
C15 C14 H14 120.3 . . ?
C14 C15 C16 120.9(7) . . ?
C14 C15 H15 119.6 . . ?
C16 C15 H15 119.6 . . ?
C15 C16 C11 120.9(6) . . ?
C15 C16 H16 119.6 . . ?
C11 C16 H16 119.6 . . ?
C18 C17 C22 117.4(5) . . ?
C18 C17 P2 123.4(4) . . ?
C22 C17 P2 119.2(4) . . ?
C17 C18 C19 120.5(5) . . ?
C17 C18 H18 119.7 . . ?
C19 C18 H18 119.7 . . ?
C20 C19 C18 120.3(5) . . ?
C20 C19 H19 119.9 . . ?
C18 C19 H19 119.9 . . ?
C21 C20 C19 120.6(5) . . ?
C21 C20 H20 119.7 . . ?
C19 C20 H20 119.7 . . ?
C20 C21 C22 118.4(5) . . ?
C20 C21 H21 120.8 . . ?
C22 C21 H21 120.8 . . ?
C21 C22 C17 122.8(5) . . ?
C21 C22 H22 118.6 . . ?
C17 C22 H22 118.6 . . ?
C24 C23 H23A 109.5 . . ?
C24 C23 H23B 109.5 . . ?
H23A C23 H23B 109.5 . . ?
C24 C23 H23C 109.5 . . ?
H23A C23 H23C 109.5 . . ?
H23B C23 H23C 109.5 . . ?
N4 C24 C25 122.1(6) . . ?
N4 C24 C23 117.3(5) . . ?
C25 C24 C23 120.6(5) . . ?
C26 C25 C24 118.0(6) . . ?
C26 C25 H25 121.0 . . ?
C24 C25 H25 121.0 . . ?
C25 C26 C27 121.5(6) . . ?
C25 C26 H26 119.2 . . ?
C27 C26 H26 119.2 . . ?
C26 C27 C31 116.3(6) . . ?
C26 C27 C28 127.0(5) . . ?
C31 C27 C28 116.6(5) . . ?
C29 C28 C27 119.6(5) . . ?
C29 C28 H28 120.2 . . ?
C27 C28 H28 120.2 . . ?
C28 C29 C30 119.5(5) . . ?
C28 C29 H29 120.2 . . ?
C30 C29 H29 120.2 . . ?
N5 C30 N6 119.6(5) . . ?
N5 C30 C29 122.7(5) . . ?
N6 C30 C29 117.7(5) . . ?
N5 C31 N4 113.2(4) . . ?
N5 C31 C27 124.3(5) . . ?
N4 C31 C27 122.4(5) . . ?
N6 C32 P4 111.6(4) . . ?
N6 C32 H32A 109.3 . . ?
P4 C32 H32A 109.3 . . ?
N6 C32 H32B 109.3 . . ?
P4 C32 H32B 109.3 . . ?
H32A C32 H32B 108.0 . . ?
C34 C33 C38 117.3(5) . . ?
C34 C33 P4 118.9(4) . . ?
C38 C33 P4 123.3(4) . . ?
C33 C34 C35 121.1(6) . . ?
C33 C34 H34 119.4 . . ?
C35 C34 H34 119.4 . . ?
C36 C35 C34 120.9(6) . . ?
C36 C35 H35 119.6 . . ?
C34 C35 H35 119.6 . . ?
C37 C36 C35 118.3(7) . . ?
C37 C36 H36 120.8 . . ?
C35 C36 H36 120.8 . . ?
C36 C37 C38 121.4(6) . . ?
C36 C37 H37 119.3 . . ?
C38 C37 H37 119.3 . . ?
C33 C38 C37 120.9(6) . . ?
C33 C38 H38 119.5 . . ?
C37 C38 H38 119.5 . . ?
C44 C39 C40 116.7(5) . . ?
C44 C39 P4 118.4(4) . . ?
C40 C39 P4 124.9(5) . . ?
C39 C40 C41 120.7(6) . . ?
C39 C40 H40 119.6 . . ?
C41 C40 H40 119.6 . . ?
C42 C41 C40 120.3(6) . . ?
C42 C41 H41 119.8 . . ?
C40 C41 H41 119.8 . . ?
C41 C42 C43 120.4(7) . . ?
C41 C42 H42 119.8 . . ?
C43 C42 H42 119.8 . . ?
C42 C43 C44 119.1(7) . . ?
C42 C43 H43 120.5 . . ?
C44 C43 H43 120.5 . . ?
C39 C44 C43 122.8(6) . . ?
C39 C44 H44 118.6 . . ?
C43 C44 H44 118.6 . . ?
C50 C45 C46 118.2(5) . . ?
C50 C45 P1 118.4(4) . . ?
C46 C45 P1 123.0(4) . . ?
C47 C46 C45 119.8(6) . . ?
C47 C46 H46 120.1 . . ?
C45 C46 H46 120.1 . . ?
C48 C47 C46 120.7(6) . . ?
C48 C47 H47 119.7 . . ?
C46 C47 H47 119.7 . . ?
C47 C48 C49 119.8(6) . . ?
C47 C48 H48 120.1 . . ?
C49 C48 H48 120.1 . . ?
C50 C49 C48 119.9(6) . . ?
C50 C49 H49 120.1 . . ?
C48 C49 H49 120.1 . . ?
C49 C50 C45 121.7(6) . . ?
C49 C50 H50 119.1 . . ?
C45 C50 H50 119.1 . . ?
C56 C51 C52 118.0(5) . . ?
C56 C51 P1 119.7(4) . . ?
C52 C51 P1 122.3(4) . . ?
C53 C52 C51 119.2(5) . . ?
C53 C52 H52 120.4 . . ?
C51 C52 H52 120.4 . . ?
C54 C53 C52 121.3(6) . . ?
C54 C53 H53 119.3 . . ?
C52 C53 H53 119.3 . . ?
C53 C54 C55 119.8(6) . . ?
C53 C54 H54 120.1 . . ?
C55 C54 H54 120.1 . . ?
C56 C55 C54 120.2(6) . . ?
C56 C55 H55 119.9 . . ?
C54 C55 H55 119.9 . . ?
C55 C56 C51 121.5(5) . . ?
C55 C56 H56 119.3 . . ?
C51 C56 H56 119.3 . . ?
C58 C57 C62 117.8(5) . . ?
C58 C57 P1 119.6(4) . . ?
C62 C57 P1 122.5(4) . . ?
C57 C58 C59 120.4(6) . . ?
C57 C58 H58 119.8 . . ?
C59 C58 H58 119.8 . . ?
C60 C59 C58 120.9(6) . . ?
C60 C59 H59 119.6 . . ?
C58 C59 H59 119.6 . . ?
C59 C60 C61 119.6(6) . . ?
C59 C60 H60 120.2 . . ?
C61 C60 H60 120.2 . . ?
C62 C61 C60 119.9(6) . . ?
C62 C61 H61 120.0 . . ?
C60 C61 H61 120.0 . . ?
C61 C62 C57 121.4(5) . . ?
C61 C62 H62 119.3 . . ?
C57 C62 H62 119.3 . . ?
C64 C63 C68 117.3(5) . . ?
C64 C63 P3 119.0(4) . . ?
C68 C63 P3 123.5(4) . . ?
C63 C64 C65 121.7(5) . . ?
C63 C64 H64 119.1 . . ?
C65 C64 H64 119.1 . . ?
C66 C65 C64 120.0(6) . . ?
C66 C65 H65 120.0 . . ?
C64 C65 H65 120.0 . . ?
C65 C66 C67 119.9(6) . . ?
C65 C66 H66 120.1 . . ?
C67 C66 H66 120.1 . . ?
C66 C67 C68 120.3(5) . . ?
C66 C67 H67 119.8 . . ?
C68 C67 H67 119.8 . . ?
C63 C68 C67 120.7(5) . . ?
C63 C68 H68 119.6 . . ?
C67 C68 H68 119.6 . . ?
C70 C69 C74 118.2(5) . . ?
C70 C69 P3 124.5(4) . . ?
C74 C69 P3 116.9(4) . . ?
C69 C70 C71 120.8(6) . . ?
C69 C70 H70 119.6 . . ?
C71 C70 H70 119.6 . . ?
C72 C71 C70 121.3(6) . . ?
C72 C71 H71 119.3 . . ?
C70 C71 H71 119.3 . . ?
C71 C72 C73 119.3(6) . . ?
C71 C72 H72 120.3 . . ?
C73 C72 H72 120.3 . . ?
C72 C73 C74 119.3(6) . . ?
C72 C73 H73 120.4 . . ?
C74 C73 H73 120.4 . . ?
C73 C74 C69 121.0(6) . . ?
C73 C74 H74 119.5 . . ?
C69 C74 H74 119.5 . . ?
C76 C75 C80 117.8(5) . . ?
C76 C75 P3 122.9(5) . . ?
C80 C75 P3 118.9(4) . . ?
C75 C76 C77 121.0(6) . . ?
C75 C76 H76 119.5 . . ?
C77 C76 H76 119.5 . . ?
C78 C77 C76 120.1(6) . . ?
C78 C77 H77 120.0 . . ?
C76 C77 H77 120.0 . . ?
C79 C78 C77 120.1(6) . . ?
C79 C78 H78 119.9 . . ?
C77 C78 H78 119.9 . . ?
C78 C79 C80 119.5(6) . . ?
C78 C79 H79 120.2 . . ?
C80 C79 H79 120.2 . . ?
C79 C80 C75 121.5(6) . . ?
C79 C80 H80 119.3 . . ?
C75 C80 H80 119.3 . . ?
F4 B1 F1 109.4(6) . . ?
F4 B1 F2 109.8(6) . . ?
F1 B1 F2 106.2(6) . . ?
F4 B1 F3 112.3(5) . . ?
F1 B1 F3 111.0(6) . . ?
F2 B1 F3 107.9(5) . . ?
F5 B2 F8 108.9(7) . . ?
F5 B2 F7 117.6(9) . . ?
F8 B2 F7 106.9(7) . . ?
F5 B2 F6 108.4(7) . . ?
F8 B2 F6 109.7(8) . . ?
F7 B2 F6 105.2(6) . . ?

loop_
_geom_bond_atom_site_label_1
_geom_bond_atom_site_label_2
_geom_bond_distance
_geom_bond_site_symmetry_2
_geom_bond_publ_flag
Cu1 N1 2.179(4) . ?
Cu1 P4 2.2179(15) . ?
Cu1 N2 2.239(4) . ?
Cu1 P1 2.2931(15) . ?
Cu2 N4 2.053(4) . ?
Cu2 P2 2.2231(14) . ?
Cu2 P3 2.2883(16) . ?
P1 C57 1.812(5) . ?
P1 C51 1.833(5) . ?
P1 C45 1.834(5) . ?
P2 C11 1.812(5) . ?
P2 C17 1.815(5) . ?
P2 C10 1.859(5) . ?
P4 C33 1.819(5) . ?
P4 C39 1.820(5) . ?
P4 C32 1.852(5) . ?
P3 C63 1.818(5) . ?
P3 C69 1.829(5) . ?
P3 C75 1.839(5) . ?
N1 C2 1.338(6) . ?
N1 C9 1.350(5) . ?
N2 C8 1.322(6) . ?
N2 C9 1.375(6) . ?
N3 C8 1.352(6) . ?
N3 C10 1.446(5) . ?
N3 H3 0.8600 . ?
N4 C24 1.318(6) . ?
N4 C31 1.368(6) . ?
N5 C30 1.316(6) . ?
N5 C31 1.359(5) . ?
N6 C30 1.357(6) . ?
N6 C32 1.449(6) . ?
N6 H6 0.8600 . ?
C1 C2 1.497(7) . ?
C1 H1A 0.9600 . ?
C1 H1B 0.9600 . ?
C1 H1C 0.9600 . ?
C2 C3 1.416(7) . ?
C3 C4 1.346(7) . ?
C3 H3A 0.9300 . ?
C4 C5 1.398(7) . ?
C4 H4 0.9300 . ?
C5 C9 1.393(6) . ?
C5 C6 1.421(7) . ?
C6 C7 1.345(7) . ?
C6 H6A 0.9300 . ?
C7 C8 1.433(6) . ?
C7 H7 0.9300 . ?
C10 H10A 0.9700 . ?
C10 H10B 0.9700 . ?
C11 C16 1.387(7) . ?
C11 C12 1.387(7) . ?
C12 C13 1.397(7) . ?
C12 H12 0.9300 . ?
C13 C14 1.360(9) . ?
C13 H13 0.9300 . ?
C14 C15 1.364(9) . ?
C14 H14 0.9300 . ?
C15 C16 1.383(8) . ?
C15 H15 0.9300 . ?
C16 H16 0.9300 . ?
C17 C18 1.380(6) . ?
C17 C22 1.387(6) . ?
C18 C19 1.382(7) . ?
C18 H18 0.9300 . ?
C19 C20 1.373(7) . ?
C19 H19 0.9300 . ?
C20 C21 1.369(7) . ?
C20 H20 0.9300 . ?
C21 C22 1.373(6) . ?
C21 H21 0.9300 . ?
C22 H22 0.9300 . ?
C23 C24 1.495(7) . ?
C23 H23A 0.9600 . ?
C23 H23B 0.9600 . ?
C23 H23C 0.9600 . ?
C24 C25 1.409(7) . ?
C25 C26 1.376(8) . ?
C25 H25 0.9300 . ?
C26 C27 1.400(7) . ?
C26 H26 0.9300 . ?
C27 C31 1.401(7) . ?
C27 C28 1.419(7) . ?
C28 C29 1.334(7) . ?
C28 H28 0.9300 . ?
C29 C30 1.435(7) . ?
C29 H29 0.9300 . ?
C32 H32A 0.9700 . ?
C32 H32B 0.9700 . ?
C33 C34 1.377(7) . ?
C33 C38 1.383(6) . ?
C34 C35 1.396(8) . ?
C34 H34 0.9300 . ?
C35 C36 1.372(8) . ?
C35 H35 0.9300 . ?
C36 C37 1.355(9) . ?
C36 H36 0.9300 . ?
C37 C38 1.394(8) . ?
C37 H37 0.9300 . ?
C38 H38 0.9300 . ?
C39 C44 1.367(7) . ?
C39 C40 1.386(7) . ?
C40 C41 1.391(7) . ?
C40 H40 0.9300 . ?
C41 C42 1.352(8) . ?
C41 H41 0.9300 . ?
C42 C43 1.356(9) . ?
C42 H42 0.9300 . ?
C43 C44 1.383(7) . ?
C43 H43 0.9300 . ?
C44 H44 0.9300 . ?
C45 C50 1.379(7) . ?
C45 C46 1.388(7) . ?
C46 C47 1.386(7) . ?
C46 H46 0.9300 . ?
C47 C48 1.367(9) . ?
C47 H47 0.9300 . ?
C48 C49 1.369(8) . ?
C48 H48 0.9300 . ?
C49 C50 1.367(7) . ?
C49 H49 0.9300 . ?
C50 H50 0.9300 . ?
C51 C56 1.386(7) . ?
C51 C52 1.405(6) . ?
C52 C53 1.385(7) . ?
C52 H52 0.9300 . ?
C53 C54 1.357(8) . ?
C53 H53 0.9300 . ?
C54 C55 1.369(8) . ?
C54 H54 0.9300 . ?
C55 C56 1.365(7) . ?
C55 H55 0.9300 . ?
C56 H56 0.9300 . ?
C57 C58 1.386(6) . ?
C57 C62 1.402(7) . ?
C58 C59 1.394(7) . ?
C58 H58 0.9300 . ?
C59 C60 1.368(8) . ?
C59 H59 0.9300 . ?
C60 C61 1.384(7) . ?
C60 H60 0.9300 . ?
C61 C62 1.376(7) . ?
C61 H61 0.9300 . ?
C62 H62 0.9300 . ?
C63 C64 1.377(6) . ?
C63 C68 1.391(6) . ?
C64 C65 1.394(7) . ?
C64 H64 0.9300 . ?
C65 C66 1.357(7) . ?
C65 H65 0.9300 . ?
C66 C67 1.369(7) . ?
C66 H66 0.9300 . ?
C67 C68 1.395(7) . ?
C67 H67 0.9300 . ?
C68 H68 0.9300 . ?
C69 C70 1.361(6) . ?
C69 C74 1.387(6) . ?
C70 C71 1.377(7) . ?
C70 H70 0.9300 . ?
C71 C72 1.351(8) . ?
C71 H71 0.9300 . ?
C72 C73 1.382(8) . ?
C72 H72 0.9300 . ?
C73 C74 1.386(7) . ?
C73 H73 0.9300 . ?
C74 H74 0.9300 . ?
C75 C76 1.379(7) . ?
C75 C80 1.404(7) . ?
C76 C77 1.388(7) . ?
C76 H76 0.9300 . ?
C77 C78 1.379(8) . ?
C77 H77 0.9300 . ?
C78 C79 1.377(8) . ?
C78 H78 0.9300 . ?
C79 C80 1.377(7) . ?
C79 H79 0.9300 . ?
C80 H80 0.9300 . ?
B1 F4 1.348(6) . ?
B1 F1 1.348(6) . ?
B1 F2 1.351(6) . ?
B1 F3 1.366(6) . ?
B2 F5 1.305(7) . ?
B2 F8 1.318(7) . ?
B2 F7 1.332(7) . ?
B2 F6 1.343(7) . ?

loop_
_geom_torsion_atom_site_label_1
_geom_torsion_atom_site_label_2
_geom_torsion_atom_site_label_3
_geom_torsion_atom_site_label_4
_geom_torsion
_geom_torsion_site_symmetry_1
_geom_torsion_site_symmetry_2
_geom_torsion_site_symmetry_3
_geom_torsion_site_symmetry_4
_geom_torsion_publ_flag
N1 Cu1 P1 C57 92.2(2) . . . . ?
P4 Cu1 P1 C57 -58.95(19) . . . . ?
N2 Cu1 P1 C57 154.7(2) . . . . ?
N1 Cu1 P1 C51 -145.9(2) . . . . ?
P4 Cu1 P1 C51 62.9(2) . . . . ?
N2 Cu1 P1 C51 -83.4(2) . . . . ?
N1 Cu1 P1 C45 -26.2(2) . . . . ?
P4 Cu1 P1 C45 -177.4(2) . . . . ?
N2 Cu1 P1 C45 36.3(2) . . . . ?
N4 Cu2 P2 C11 -75.2(2) . . . . ?
P3 Cu2 P2 C11 88.2(2) . . . . ?
N4 Cu2 P2 C17 162.1(2) . . . . ?
P3 Cu2 P2 C17 -34.5(2) . . . . ?
N4 Cu2 P2 C10 42.3(2) . . . . ?
P3 Cu2 P2 C10 -154.38(17) . . . . ?
N1 Cu1 P4 C33 -76.6(2) . . . . ?
N2 Cu1 P4 C33 -154.4(2) . . . . ?
P1 Cu1 P4 C33 67.5(2) . . . . ?
N1 Cu1 P4 C39 164.2(2) . . . . ?
N2 Cu1 P4 C39 86.4(2) . . . . ?
P1 Cu1 P4 C39 -51.7(2) . . . . ?
N1 Cu1 P4 C32 41.4(3) . . . . ?
N2 Cu1 P4 C32 -36.3(2) . . . . ?
P1 Cu1 P4 C32 -174.4(2) . . . . ?
N4 Cu2 P3 C63 100.0(2) . . . . ?
P2 Cu2 P3 C63 -64.9(2) . . . . ?
N4 Cu2 P3 C69 -19.2(2) . . . . ?
P2 Cu2 P3 C69 175.89(18) . . . . ?
N4 Cu2 P3 C75 -139.2(2) . . . . ?
P2 Cu2 P3 C75 55.9(2) . . . . ?
P4 Cu1 N1 C2 82.1(6) . . . . ?
N2 Cu1 N1 C2 -163.6(7) . . . . ?
P1 Cu1 N1 C2 -69.2(6) . . . . ?
P4 Cu1 N1 C9 -123.9(3) . . . . ?
N2 Cu1 N1 C9 -9.7(3) . . . . ?
P1 Cu1 N1 C9 84.7(3) . . . . ?
N1 Cu1 N2 C8 157.0(7) . . . . ?
P4 Cu1 N2 C8 -87.1(6) . . . . ?
P1 Cu1 N2 C8 59.9(6) . . . . ?
N1 Cu1 N2 C9 9.5(3) . . . . ?
P4 Cu1 N2 C9 125.3(2) . . . . ?
P1 Cu1 N2 C9 -87.7(3) . . . . ?
P2 Cu2 N4 C24 82.3(5) . . . . ?
P3 Cu2 N4 C24 -84.7(5) . . . . ?
P2 Cu2 N4 C31 -115.9(3) . . . . ?
P3 Cu2 N4 C31 77.0(3) . . . . ?
C9 N1 C2 C3 -0.6(7) . . . . ?
Cu1 N1 C2 C3 149.5(5) . . . . ?
C9 N1 C2 C1 -178.7(5) . . . . ?
Cu1 N1 C2 C1 -28.6(9) . . . . ?
N1 C2 C3 C4 -0.2(9) . . . . ?
C1 C2 C3 C4 177.8(6) . . . . ?
C2 C3 C4 C5 0.3(9) . . . . ?
C3 C4 C5 C9 0.5(8) . . . . ?
C3 C4 C5 C6 -174.7(5) . . . . ?
C9 C5 C6 C7 0.3(8) . . . . ?
C4 C5 C6 C7 175.5(6) . . . . ?
C5 C6 C7 C8 1.7(8) . . . . ?
C9 N2 C8 N3 -179.7(4) . . . . ?
Cu1 N2 C8 N3 37.3(9) . . . . ?
C9 N2 C8 C7 1.1(7) . . . . ?
Cu1 N2 C8 C7 -141.9(5) . . . . ?
C10 N3 C8 N2 15.0(8) . . . . ?
C10 N3 C8 C7 -165.7(4) . . . . ?
C6 C7 C8 N2 -2.5(8) . . . . ?
C6 C7 C8 N3 178.3(5) . . . . ?
C2 N1 C9 N2 177.9(4) . . . . ?
Cu1 N1 C9 N2 15.0(4) . . . . ?
C2 N1 C9 C5 1.4(7) . . . . ?
Cu1 N1 C9 C5 -161.5(4) . . . . ?
C8 N2 C9 N1 -175.4(4) . . . . ?
Cu1 N2 C9 N1 -14.6(4) . . . . ?
C8 N2 C9 C5 1.1(7) . . . . ?
Cu1 N2 C9 C5 161.9(4) . . . . ?
C4 C5 C9 N1 -1.4(7) . . . . ?
C6 C5 C9 N1 174.3(5) . . . . ?
C4 C5 C9 N2 -177.4(5) . . . . ?
C6 C5 C9 N2 -1.8(7) . . . . ?
C8 N3 C10 P2 100.2(5) . . . . ?
C11 P2 C10 N3 56.1(4) . . . . ?
C17 P2 C10 N3 164.7(3) . . . . ?
Cu2 P2 C10 N3 -67.7(3) . . . . ?
C17 P2 C11 C16 100.2(4) . . . . ?
C10 P2 C11 C16 -153.4(4) . . . . ?
Cu2 P2 C11 C16 -28.7(5) . . . . ?
C17 P2 C11 C12 -83.3(5) . . . . ?
C10 P2 C11 C12 23.0(5) . . . . ?
Cu2 P2 C11 C12 147.8(4) . . . . ?
C16 C11 C12 C13 0.0(8) . . . . ?
P2 C11 C12 C13 -176.5(4) . . . . ?
C11 C12 C13 C14 -1.4(9) . . . . ?
C12 C13 C14 C15 -0.2(10) . . . . ?
C13 C14 C15 C16 3.2(11) . . . . ?
C14 C15 C16 C11 -4.7(10) . . . . ?
C12 C11 C16 C15 3.0(8) . . . . ?
P2 C11 C16 C15 179.7(4) . . . . ?
C11 P2 C17 C18 42.3(5) . . . . ?
C10 P2 C17 C18 -64.0(5) . . . . ?
Cu2 P2 C17 C18 169.4(4) . . . . ?
C11 P2 C17 C22 -138.2(4) . . . . ?
C10 P2 C17 C22 115.4(4) . . . . ?
Cu2 P2 C17 C22 -11.1(5) . . . . ?
C22 C17 C18 C19 -1.5(8) . . . . ?
P2 C17 C18 C19 177.9(4) . . . . ?
C17 C18 C19 C20 0.7(9) . . . . ?
C18 C19 C20 C21 0.7(10) . . . . ?
C19 C20 C21 C22 -1.1(9) . . . . ?
C20 C21 C22 C17 0.2(8) . . . . ?
C18 C17 C22 C21 1.1(8) . . . . ?
P2 C17 C22 C21 -178.4(4) . . . . ?
C31 N4 C24 C25 -2.7(8) . . . . ?
Cu2 N4 C24 C25 156.8(5) . . . . ?
C31 N4 C24 C23 178.5(5) . . . . ?
Cu2 N4 C24 C23 -22.0(8) . . . . ?
N4 C24 C25 C26 -0.6(9) . . . . ?
C23 C24 C25 C26 178.2(6) . . . . ?
C24 C25 C26 C27 2.2(10) . . . . ?
C25 C26 C27 C31 -0.6(9) . . . . ?
C25 C26 C27 C28 -176.3(6) . . . . ?
C26 C27 C28 C29 178.2(6) . . . . ?
C31 C27 C28 C29 2.5(8) . . . . ?
C27 C28 C29 C30 2.4(9) . . . . ?
C31 N5 C30 N6 -176.6(4) . . . . ?
C31 N5 C30 C29 5.3(7) . . . . ?
C32 N6 C30 N5 12.3(8) . . . . ?
C32 N6 C30 C29 -169.5(5) . . . . ?
C28 C29 C30 N5 -6.8(8) . . . . ?
C28 C29 C30 N6 175.1(5) . . . . ?
C30 N5 C31 N4 -177.5(4) . . . . ?
C30 N5 C31 C27 0.1(7) . . . . ?
C24 N4 C31 N5 -177.8(4) . . . . ?
Cu2 N4 C31 N5 16.9(5) . . . . ?
C24 N4 C31 C27 4.5(7) . . . . ?
Cu2 N4 C31 C27 -160.8(4) . . . . ?
C26 C27 C31 N5 179.8(5) . . . . ?
C28 C27 C31 N5 -4.0(8) . . . . ?
C26 C27 C31 N4 -2.8(8) . . . . ?
C28 C27 C31 N4 173.3(5) . . . . ?
C30 N6 C32 P4 91.3(5) . . . . ?
C33 P4 C32 N6 68.7(4) . . . . ?
C39 P4 C32 N6 177.8(3) . . . . ?
Cu1 P4 C32 N6 -52.8(4) . . . . ?
C39 P4 C33 C34 177.1(4) . . . . ?
C32 P4 C33 C34 -75.5(5) . . . . ?
Cu1 P4 C33 C34 51.2(5) . . . . ?
C39 P4 C33 C38 5.3(5) . . . . ?
C32 P4 C33 C38 112.8(5) . . . . ?
Cu1 P4 C33 C38 -120.6(4) . . . . ?
C38 C33 C34 C35 -0.1(9) . . . . ?
P4 C33 C34 C35 -172.3(5) . . . . ?
C33 C34 C35 C36 1.7(10) . . . . ?
C34 C35 C36 C37 -2.1(11) . . . . ?
C35 C36 C37 C38 1.0(12) . . . . ?
C34 C33 C38 C37 -1.0(9) . . . . ?
P4 C33 C38 C37 170.9(5) . . . . ?
C36 C37 C38 C33 0.6(11) . . . . ?
C33 P4 C39 C44 -100.4(5) . . . . ?
C32 P4 C39 C44 151.6(5) . . . . ?
Cu1 P4 C39 C44 21.3(5) . . . . ?
C33 P4 C39 C40 79.7(5) . . . . ?
C32 P4 C39 C40 -28.2(5) . . . . ?
Cu1 P4 C39 C40 -158.5(4) . . . . ?
C44 C39 C40 C41 0.7(8) . . . . ?
P4 C39 C40 C41 -179.5(4) . . . . ?
C39 C40 C41 C42 -0.7(9) . . . . ?
C40 C41 C42 C43 0.6(11) . . . . ?
C41 C42 C43 C44 -0.6(12) . . . . ?
C40 C39 C44 C43 -0.7(9) . . . . ?
P4 C39 C44 C43 179.5(5) . . . . ?
C42 C43 C44 C39 0.6(11) . . . . ?
C57 P1 C45 C50 -47.7(5) . . . . ?
C51 P1 C45 C50 -157.0(4) . . . . ?
Cu1 P1 C45 C50 78.0(4) . . . . ?
C57 P1 C45 C46 140.0(5) . . . . ?
C51 P1 C45 C46 30.7(5) . . . . ?
Cu1 P1 C45 C46 -94.3(4) . . . . ?
C50 C45 C46 C47 2.4(8) . . . . ?
P1 C45 C46 C47 174.7(5) . . . . ?
C45 C46 C47 C48 -2.1(10) . . . . ?
C46 C47 C48 C49 0.7(11) . . . . ?
C47 C48 C49 C50 0.3(10) . . . . ?
C48 C49 C50 C45 0.1(9) . . . . ?
C46 C45 C50 C49 -1.5(8) . . . . ?
P1 C45 C50 C49 -174.1(4) . . . . ?
C57 P1 C51 C56 179.3(4) . . . . ?
C45 P1 C51 C56 -71.5(5) . . . . ?
Cu1 P1 C51 C56 51.0(5) . . . . ?
C57 P1 C51 C52 1.5(5) . . . . ?
C45 P1 C51 C52 110.6(4) . . . . ?
Cu1 P1 C51 C52 -126.8(4) . . . . ?
C56 C51 C52 C53 -1.5(8) . . . . ?
P1 C51 C52 C53 176.3(4) . . . . ?
C51 C52 C53 C54 1.6(9) . . . . ?
C52 C53 C54 C55 0.0(10) . . . . ?
C53 C54 C55 C56 -1.7(10) . . . . ?
C54 C55 C56 C51 1.8(9) . . . . ?
C52 C51 C56 C55 -0.1(8) . . . . ?
P1 C51 C56 C55 -178.1(4) . . . . ?
C51 P1 C57 C58 -106.7(4) . . . . ?
C45 P1 C57 C58 142.8(4) . . . . ?
Cu1 P1 C57 C58 20.7(4) . . . . ?
C51 P1 C57 C62 74.4(4) . . . . ?
C45 P1 C57 C62 -36.0(5) . . . . ?
Cu1 P1 C57 C62 -158.2(4) . . . . ?
C62 C57 C58 C59 -2.2(7) . . . . ?
P1 C57 C58 C59 178.9(4) . . . . ?
C57 C58 C59 C60 1.7(8) . . . . ?
C58 C59 C60 C61 -0.5(9) . . . . ?
C59 C60 C61 C62 -0.2(8) . . . . ?
C60 C61 C62 C57 -0.4(8) . . . . ?
C58 C57 C62 C61 1.6(7) . . . . ?
P1 C57 C62 C61 -179.5(4) . . . . ?
C69 P3 C63 C64 168.4(4) . . . . ?
C75 P3 C63 C64 -79.8(4) . . . . ?
Cu2 P3 C63 C64 46.4(5) . . . . ?
C69 P3 C63 C68 -15.7(5) . . . . ?
C75 P3 C63 C68 96.1(5) . . . . ?
Cu2 P3 C63 C68 -137.7(4) . . . . ?
C68 C63 C64 C65 0.7(8) . . . . ?
P3 C63 C64 C65 176.8(5) . . . . ?
C63 C64 C65 C66 0.8(10) . . . . ?
C64 C65 C66 C67 -1.1(9) . . . . ?
C65 C66 C67 C68 0.0(9) . . . . ?
C64 C63 C68 C67 -1.8(8) . . . . ?
P3 C63 C68 C67 -177.7(4) . . . . ?
C66 C67 C68 C63 1.5(9) . . . . ?
C63 P3 C69 C70 125.8(5) . . . . ?
C75 P3 C69 C70 16.7(6) . . . . ?
Cu2 P3 C69 C70 -107.5(5) . . . . ?
C63 P3 C69 C74 -62.2(5) . . . . ?
C75 P3 C69 C74 -171.3(4) . . . . ?
Cu2 P3 C69 C74 64.5(4) . . . . ?
C74 C69 C70 C71 1.1(9) . . . . ?
P3 C69 C70 C71 173.0(5) . . . . ?
C69 C70 C71 C72 -0.9(10) . . . . ?
C70 C71 C72 C73 1.8(11) . . . . ?
C71 C72 C73 C74 -2.9(11) . . . . ?
C72 C73 C74 C69 3.2(10) . . . . ?
C70 C69 C74 C73 -2.3(8) . . . . ?
P3 C69 C74 C73 -174.8(5) . . . . ?
C63 P3 C75 C76 9.3(5) . . . . ?
C69 P3 C75 C76 119.3(4) . . . . ?
Cu2 P3 C75 C76 -119.0(4) . . . . ?
C63 P3 C75 C80 -178.4(4) . . . . ?
C69 P3 C75 C80 -68.4(4) . . . . ?
Cu2 P3 C75 C80 53.3(4) . . . . ?
C80 C75 C76 C77 -1.6(8) . . . . ?
P3 C75 C76 C77 170.8(4) . . . . ?
C75 C76 C77 C78 0.6(8) . . . . ?
C76 C77 C78 C79 1.2(9) . . . . ?
C77 C78 C79 C80 -1.9(9) . . . . ?
C78 C79 C80 C75 0.8(8) . . . . ?
C76 C75 C80 C79 0.9(7) . . . . ?
P3 C75 C80 C79 -171.8(4) . . . . ?
